data_7060717
loop_
_publ_author_name
'Zhang, Yujian'
'Wen, Li'
'Sun, Jingwei'
'Li, Chengjian'
'Zhu, chenfei'
'Zhang, Xi'
'Wang, Zhenbo'
'Lv, Chunyan'
'Song, Qingbao'

_publ_section_title
;
 Rich-Colour Mechanochromism of a Cyanostilbene Derivative with Chiral
 Self-Assembly
;
_journal_name_full 'New Journal of Chemistry'
_journal_paper_doi 10.1039/D1NJ01528A
_journal_year 2021
_chemical_formula_sum 'C44 H55 N3 O2'
_chemical_formula_weight 657.91
_space_group_IT_number 2
_space_group_name_Hall '-P 1'
_space_group_name_H-M_alt 'P -1'
_symmetry_cell_setting triclinic
_symmetry_space_group_name_H-M 'P -1'
_atom_sites_solution_hydrogens geom
_atom_sites_solution_primary direct
_atom_sites_solution_secondary difmap
_audit_creation_method SHELXL-97
_audit_update_record
;
2018-08-27 deposited with the CCDC.	2021-06-07 downloaded from the CCDC.
;
_cell_angle_alpha 86.468(3)
_cell_angle_beta 80.778(3)
_cell_angle_gamma 66.090(4)
_cell_formula_units_Z 2
_cell_length_a 9.3185(4)
_cell_length_b 11.3873(4)
_cell_length_c 20.1187(7)
_cell_measurement_reflns_used 1243
_cell_measurement_temperature 298(2)
_cell_measurement_theta_max 65.2
_cell_measurement_theta_min 1.9
_cell_volume 1926.40(14)
_computing_cell_refinement 'Bruker FRAMBO'
_computing_data_collection 'Bruker FRAMBO'
_computing_data_reduction 'Bruker SAINT'
_computing_molecular_graphics 'Bruker SHELXTL'
_computing_publication_material 'Bruker SHELXTL'
_computing_structure_refinement 'Bruker SHELXTL'
_computing_structure_solution 'Bruker SHELXTL'
_diffrn_ambient_temperature 298(2)
_diffrn_measured_fraction_theta_full 0.960
_diffrn_measured_fraction_theta_max 0.960
_diffrn_measurement_device_type 'multiwire proportional'
_diffrn_measurement_method 'phi and omega scans'
_diffrn_radiation_monochromator graphite
_diffrn_radiation_source 'fine-focus sealed tube'
_diffrn_radiation_type CuK\a
_diffrn_radiation_wavelength 1.54184
_diffrn_reflns_av_R_equivalents 0.0172
_diffrn_reflns_av_sigmaI/netI 0.0188
_diffrn_reflns_limit_h_max 10
_diffrn_reflns_limit_h_min -10
_diffrn_reflns_limit_k_max 13
_diffrn_reflns_limit_k_min -12
_diffrn_reflns_limit_l_max 23
_diffrn_reflns_limit_l_min -23
_diffrn_reflns_number 15968
_diffrn_reflns_theta_full 62.47
_diffrn_reflns_theta_max 62.47
_diffrn_reflns_theta_min 4.25
_diffrn_standards_decay_% 0
_diffrn_standards_interval_count 0
_diffrn_standards_number 0
_exptl_absorpt_coefficient_mu 0.531
_exptl_absorpt_correction_T_max 0.9012
_exptl_absorpt_correction_T_min 0.8568
_exptl_absorpt_correction_type multi-scan
_exptl_absorpt_process_details sadabs
_exptl_crystal_colour colorless
_exptl_crystal_density_diffrn 1.134
_exptl_crystal_density_method 'not measured'
_exptl_crystal_description block
_exptl_crystal_F_000 712
_exptl_crystal_preparation Luminescent
_exptl_crystal_size_max 0.30
_exptl_crystal_size_mid 0.30
_exptl_crystal_size_min 0.20
_refine_diff_density_max 0.395
_refine_diff_density_min -0.650
_refine_diff_density_rms 0.107
_refine_ls_extinction_method none
_refine_ls_goodness_of_fit_ref 1.043
_refine_ls_hydrogen_treatment mixed
_refine_ls_matrix_type full
_refine_ls_number_parameters 665
_refine_ls_number_reflns 5819
_refine_ls_number_restraints 453
_refine_ls_restrained_S_all 1.024
_refine_ls_R_factor_all 0.0800
_refine_ls_R_factor_gt 0.0789
_refine_ls_shift/su_max 0.020
_refine_ls_shift/su_mean 0.004
_refine_ls_structure_factor_coef Fsqd
_refine_ls_weighting_details 'calc w=1/[\s^2^(Fo^2^)+(0.7000P)^2^+0.0000P] where P=(Fo^2^+2Fc^2^)/3'
_refine_ls_weighting_scheme calc
_refine_ls_wR_factor_gt 0.1890
_refine_ls_wR_factor_ref 0.1927
_reflns_number_gt 5529
_reflns_number_total 5819
_reflns_threshold_expression >2sigma(I)
_cod_data_source_file d1nj01528a2.cif
_cod_data_source_block www
_cod_depositor_comments
;
The following automatic conversions were performed:

data item '_symmetry_cell_setting' value 'Triclinic' was changed to
'triclinic' in accordance with the
/home/data/users/saulius/crontab/automatic-downloads/rss-feeds/RSC/lib/dictionaries/cif_core.dic
dictionary named 'cif_core.dic' version 2.4.2 last updated on
2011-04-26.

Automatic conversion script
Id: cif_fix_values 7556 2019-12-06 15:28:31Z antanas 
;
_cod_original_cell_volume 1926.40(12)
_cod_original_sg_symbol_H-M 'P-1   '
_cod_database_code 7060717

loop_
_symmetry_equiv_pos_as_xyz
'x, y, z'
'-x, -y, -z'

loop_
_atom_site_label
_atom_site_type_symbol
_atom_site_fract_x
_atom_site_fract_y
_atom_site_fract_z
_atom_site_U_iso_or_equiv
_atom_site_adp_type
_atom_site_occupancy
_atom_site_symmetry_multiplicity
_atom_site_calc_flag
_atom_site_refinement_flags
_atom_site_disorder_assembly
_atom_site_disorder_group
C1 C -1.8566(6) 1.5662(5) 0.0105(3) 0.0670(14) Uani 1 1 d U . .
C2 C -1.7176(5) 1.4683(4) 0.0294(2) 0.0586(12) Uani 1 1 d U . .
C3 C -1.6343(6) 1.5028(5) 0.0718(3) 0.0687(14) Uani 1 1 d U . .
H3 H -1.6734 1.5864 0.0881 0.082 Uiso 1 1 calc R . .
C4 C -1.6598(5) 1.3423(5) 0.0080(2) 0.0581(12) Uani 1 1 d U . .
H4 H -1.7154 1.3176 -0.0188 0.070 Uiso 1 1 calc R . .
C5 C -1.4938(6) 1.4114(5) 0.0890(3) 0.0670(14) Uani 1 1 d U . .
H5 H -1.4367 1.4350 0.1155 0.080 Uiso 1 1 calc R . .
C6 C -1.5213(5) 1.2536(4) 0.0262(2) 0.0556(11) Uani 1 1 d U . .
H6 H -1.4834 1.1699 0.0102 0.067 Uiso 1 1 calc R . .
C7 C -1.4360(5) 1.2832(5) 0.0670(2) 0.0566(12) Uani 1 1 d U . .
C8 C -1.2815(5) 1.1980(4) 0.0853(2) 0.0585(12) Uani 1 1 d U . .
H8 H -1.2178 1.2387 0.0940 0.070 Uiso 1 1 calc R . .
C9 C -1.2176(5) 1.0673(4) 0.0912(2) 0.0531(11) Uani 1 1 d U . .
C10 C -1.3054(5) 0.9924(4) 0.0834(2) 0.0543(11) Uani 1 1 d U . .
C11 C -1.0553(5) 0.9947(4) 0.1082(2) 0.0535(11) Uani 1 1 d U . .
C12 C -0.9356(5) 1.0383(4) 0.0861(3) 0.0595(12) Uani 1 1 d U . .
H12 H -0.9569 1.1119 0.0599 0.071 Uiso 1 1 calc R . .
C13 C -1.0171(6) 0.8828(4) 0.1463(3) 0.0609(12) Uani 1 1 d U . .
H13 H -1.0950 0.8519 0.1611 0.073 Uiso 1 1 calc R . .
C14 C -0.7867(5) 0.9722(4) 0.1030(3) 0.0581(12) Uani 1 1 d U . .
H14 H -0.7095 1.0043 0.0892 0.070 Uiso 1 1 calc R . .
C15 C -0.8655(6) 0.8159(5) 0.1628(3) 0.0634(13) Uani 1 1 d U . .
H15 H -0.8433 0.7422 0.1890 0.076 Uiso 1 1 calc R . .
C16 C -0.7470(5) 0.8601(4) 0.1398(2) 0.0513(11) Uani 1 1 d U . .
C18 C -0.2712(6) 0.5715(5) 0.2278(3) 0.0645(13) Uani 1 1 d U C .
H18 H -0.3263 0.5895 0.2742 0.077 Uiso 1 1 calc R . .
C19 C -0.1210(7) 0.5995(6) 0.2184(4) 0.0829(18) Uani 1 1 d U . .
H19A H -0.1473 0.6889 0.2281 0.100 Uiso 1 1 calc R A 1
H19B H -0.0655 0.5801 0.1727 0.100 Uiso 1 1 calc R A 1
C20 C -0.2284(6) 0.4324(5) 0.2085(3) 0.0671(14) Uani 1 1 d U . .
H20A H -0.3210 0.4128 0.2218 0.081 Uiso 1 1 calc R B 1
H20B H -0.2023 0.4243 0.1599 0.081 Uiso 1 1 calc R B 1
C21 C 0.018(2) 0.4986(17) 0.2501(6) 0.046(3) Uani 0.50 1 d PU C 2
H21A H -0.0045 0.5149 0.2982 0.056 Uiso 0.50 1 calc PR C 2
H21B H 0.1120 0.5144 0.2332 0.056 Uiso 0.50 1 calc PR C 2
C22 C -0.1189(17) 0.3447(12) 0.2588(7) 0.051(4) Uani 0.50 1 d PU C 2
C21' C -0.015(3) 0.506(2) 0.2714(12) 0.076(6) Uani 0.50 1 d PU C 1
C22' C -0.0935(11) 0.3356(11) 0.2391(6) 0.042(3) Uani 0.50 1 d PU C 1
H22A H -0.1351 0.3136 0.2832 0.051 Uiso 0.50 1 calc PR C 1
H22B H -0.0489 0.2584 0.2116 0.051 Uiso 0.50 1 calc PR C 1
C23 C 0.062(3) 0.350(2) 0.2398(11) 0.039(4) Uani 0.50 1 d PU C 2
C24 C 0.312(3) 0.2883(18) 0.2851(9) 0.061(5) Uani 0.50 1 d PU C 2
H24A H 0.2989 0.3771 0.2862 0.074 Uiso 0.50 1 calc PR C 2
H24B H 0.3674 0.2531 0.2411 0.074 Uiso 0.50 1 calc PR C 2
C25 C -0.1066(12) 0.2331(10) 0.2634(5) 0.067(2) Uani 0.50 1 d PU C 2
H25 H -0.1793 0.2133 0.2449 0.080 Uiso 0.50 1 calc PR C 2
C26 C 0.0152(12) 0.1270(10) 0.2962(6) 0.069(2) Uani 0.50 1 d PDU C 2
H26A H -0.0255 0.1284 0.3438 0.083 Uiso 0.50 1 calc PR C 2
H26B H 0.0252 0.0466 0.2780 0.083 Uiso 0.50 1 calc PR C 2
C27 C 0.157(4) 0.283(3) 0.2954(13) 0.082(10) Uani 0.50 1 d PU C 2
H27 H 0.0981 0.3205 0.3392 0.098 Uiso 0.50 1 calc PR C 2
C23' C 0.035(3) 0.373(3) 0.2469(14) 0.069(9) Uani 0.50 1 d PU C 1
C24' C 0.292(2) 0.3205(17) 0.3018(7) 0.047(3) Uani 0.50 1 d PU C 1
H24' H 0.3564 0.3122 0.2574 0.056 Uiso 0.50 1 calc PR C 1
C25' C 0.2250(14) 0.4582(11) 0.3183(5) 0.069(2) Uani 0.50 1 d PU C 1
H25A H 0.3088 0.4893 0.3081 0.083 Uiso 0.50 1 calc PR C 1
H25B H 0.1883 0.4685 0.3664 0.083 Uiso 0.50 1 calc PR C 1
C26' C 0.0891(13) 0.5407(9) 0.2816(6) 0.066(2) Uani 0.50 1 d PU C 1
H26' H 0.0837 0.6208 0.2661 0.079 Uiso 0.50 1 calc PR C 1
C27' C 0.153(2) 0.2717(19) 0.2918(8) 0.044(5) Uani 0.50 1 d PU C 1
H27' H 0.0888 0.2872 0.3365 0.053 Uiso 0.50 1 calc PR C 1
C28 C 0.1769(16) 0.125(2) 0.2903(12) 0.070(6) Uani 0.50 1 d PDU C 2
H28 H 0.2302 0.0941 0.2448 0.084 Uiso 0.50 1 calc PR C 2
C29 C 0.2813(17) 0.0529(15) 0.3349(7) 0.050(3) Uani 0.50 1 d PU C 2
H29 H 0.2245 0.0867 0.3795 0.060 Uiso 0.50 1 calc PR C 2
C30 C 0.420(2) 0.2047(13) 0.3449(8) 0.054(3) Uani 0.50 1 d PU C 2
H30A H 0.5199 0.2143 0.3404 0.065 Uiso 0.50 1 calc PR C 2
H30B H 0.3623 0.2324 0.3897 0.065 Uiso 0.50 1 calc PR C 2
C31 C 0.4478(16) 0.0634(11) 0.3312(5) 0.045(2) Uani 0.50 1 d PU C 2
C28' C 0.201(3) 0.142(2) 0.2843(9) 0.065(5) Uani 0.50 1 d PU C 1
H28A H 0.2456 0.1191 0.2376 0.078 Uiso 0.50 1 calc PR C 1
H28B H 0.1093 0.1207 0.2948 0.078 Uiso 0.50 1 calc PR C 1
C29' C 0.343(3) 0.050(2) 0.3356(13) 0.090(7) Uani 0.50 1 d PU C 1
H29A H 0.2922 0.0580 0.3821 0.107 Uiso 0.50 1 calc PR C 1
H29B H 0.3842 -0.0396 0.3227 0.107 Uiso 0.50 1 calc PR C 1
C30' C 0.386(2) 0.2487(18) 0.3400(13) 0.075(5) Uani 0.50 1 d PDU C 1
H30' H 0.3209 0.2569 0.3842 0.090 Uiso 0.50 1 calc PR C 1
C31' C 0.4900(18) 0.0950(18) 0.3297(6) 0.070(4) Uani 0.50 1 d PDU C 1
C32 C 0.3180(17) -0.0938(12) 0.3391(7) 0.083(3) Uani 0.50 1 d PU C 2
H32A H 0.3376 -0.1307 0.2947 0.099 Uiso 0.50 1 calc PR C 2
H32B H 0.2316 -0.1094 0.3662 0.099 Uiso 0.50 1 calc PR C 2
C33 C 0.4720(17) -0.1492(12) 0.3736(7) 0.090(3) Uani 0.50 1 d PDU C 2
H33A H 0.4526 -0.1908 0.4155 0.108 Uiso 0.50 1 calc PR C 2
H33B H 0.5579 -0.2126 0.3444 0.108 Uiso 0.50 1 calc PR C 2
C34 C 0.5166(12) -0.0433(10) 0.3869(5) 0.065(2) Uani 0.50 1 d PDU C 2
H34 H 0.4593 -0.0066 0.4311 0.079 Uiso 0.50 1 calc PR C 2
C35 C 0.705(3) -0.081(2) 0.3881(12) 0.070(5) Uani 0.50 1 d PDU C 2
H35 H 0.7663 -0.1021 0.3428 0.084 Uiso 0.50 1 calc PR C 2
C36 C 0.720(2) 0.0275(16) 0.4183(10) 0.109(5) Uani 0.50 1 d PDU C 2
H36A H 0.7253 0.0123 0.4655 0.164 Uiso 0.50 1 d PR C 2
H36B H 0.6302 0.1054 0.4123 0.164 Uiso 0.50 1 d PR C 2
H36C H 0.8156 0.0354 0.3966 0.164 Uiso 0.50 1 d PR C 2
C37 C 0.752(2) -0.1985(15) 0.4344(9) 0.095(4) Uani 0.50 1 d PU C 2
H37A H 0.7167 -0.2611 0.4202 0.115 Uiso 0.50 1 calc PR C 2
H37B H 0.7016 -0.1727 0.4803 0.115 Uiso 0.50 1 calc PR C 2
C38 C 0.950(4) -0.264(3) 0.4308(13) 0.113(8) Uani 0.50 1 d PU C 2
H38A H 0.9969 -0.2854 0.3842 0.135 Uiso 0.50 1 calc PR C 2
H38B H 0.9818 -0.1986 0.4443 0.135 Uiso 0.50 1 calc PR C 2
C32' C 0.5474(16) 0.2608(14) 0.3557(9) 0.096(4) Uani 0.50 1 d PDU C 1
H32C H 0.6048 0.2774 0.3141 0.115 Uiso 0.50 1 calc PR C 1
H32D H 0.5182 0.3324 0.3860 0.115 Uiso 0.50 1 calc PR C 1
C33' C 0.6513(16) 0.1403(11) 0.3866(8) 0.094(4) Uani 0.50 1 d PDU C 1
H33C H 0.7583 0.1106 0.3621 0.112 Uiso 0.50 1 calc PR C 1
H33D H 0.6552 0.1567 0.4329 0.112 Uiso 0.50 1 calc PR C 1
C34' C 0.5878(12) 0.0403(10) 0.3846(5) 0.070(3) Uani 0.50 1 d PDU C 1
H34' H 0.5149 0.0471 0.4265 0.084 Uiso 0.50 1 calc PR C 1
C35' C 0.710(5) -0.109(3) 0.375(2) 0.104(9) Uani 0.50 1 d PU C 1
H35' H 0.7825 -0.1138 0.3333 0.125 Uiso 0.50 1 calc PR C 1
C36' C 0.666(3) -0.199(2) 0.3734(13) 0.133(6) Uani 0.50 1 d PU C 1
H36D H 0.6016 -0.2018 0.4152 0.200 Uiso 0.50 1 calc PR C 1
H36E H 0.7570 -0.2786 0.3662 0.200 Uiso 0.50 1 calc PR C 1
H36F H 0.6048 -0.1843 0.3372 0.200 Uiso 0.50 1 calc PR C 1
C37' C 0.816(2) -0.129(2) 0.4382(8) 0.107(5) Uani 0.50 1 d PU C 1
H37C H 0.8198 -0.0473 0.4473 0.129 Uiso 0.50 1 calc PR C 1
H37D H 0.7627 -0.1532 0.4785 0.129 Uiso 0.50 1 calc PR C 1
C38' C 0.970(3) -0.220(2) 0.4252(13) 0.099(6) Uani 0.50 1 d PU C 1
H38C H 1.0300 -0.1870 0.3912 0.119 Uiso 0.50 1 calc PR C 1
H38D H 0.9675 -0.2959 0.4066 0.119 Uiso 0.50 1 calc PR C 1
C39 C 1.016(3) -0.374(3) 0.4700(15) 0.139(7) Uani 0.50 1 d PU C 2
H39A H 1.0002 -0.4437 0.4514 0.167 Uiso 0.50 1 calc PR C 2
H39B H 0.9566 -0.3572 0.5151 0.167 Uiso 0.50 1 calc PR C 2
C40 C 1.180(3) -0.416(3) 0.4751(13) 0.135(7) Uani 0.50 1 d PDU C 2
H40 H 1.2437 -0.4355 0.4303 0.162 Uiso 0.50 1 calc PR C 2
C41 C 1.197(5) -0.537(3) 0.5118(19) 0.179(11) Uani 0.50 1 d PDU C 2
H41A H 1.3054 -0.5980 0.5095 0.268 Uiso 0.50 1 d PR C 2
H41B H 1.1379 -0.5723 0.4912 0.268 Uiso 0.50 1 d PR C 2
H41C H 1.1514 -0.5162 0.5580 0.268 Uiso 0.50 1 d PR C 2
C42 C 1.239(7) -0.358(6) 0.514(3) 0.21(2) Uani 0.50 1 d PU C 2
H42A H 1.2591 -0.3893 0.5580 0.321 Uiso 0.50 1 d PR C 2
H42B H 1.1543 -0.2743 0.5165 0.321 Uiso 0.50 1 d PR C 2
H42C H 1.3331 -0.3539 0.4882 0.321 Uiso 0.50 1 d PR C 2
C39' C 1.0631(19) -0.2629(17) 0.4922(8) 0.097(4) Uani 0.50 1 d PU C 1
H39C H 1.0639 -0.1866 0.5108 0.117 Uiso 0.50 1 calc PR C 1
H39D H 1.0024 -0.2959 0.5260 0.117 Uiso 0.50 1 calc PR C 1
C40' C 1.222(3) -0.357(2) 0.4805(13) 0.105(5) Uani 0.50 1 d PU C 1
H40' H 1.2084 -0.4290 0.4627 0.126 Uiso 0.50 1 calc PR C 1
C41' C 1.338(3) -0.340(2) 0.4297(11) 0.130(6) Uani 0.50 1 d PU C 1
H41D H 1.3210 -0.3591 0.3865 0.195 Uiso 0.50 1 calc PR C 1
H41E H 1.4420 -0.3978 0.4380 0.195 Uiso 0.50 1 calc PR C 1
H41F H 1.3284 -0.2534 0.4305 0.195 Uiso 0.50 1 calc PR C 1
C42' C 1.273(3) -0.411(3) 0.5557(13) 0.144(8) Uani 0.50 1 d PU C 1
H42D H 1.3754 -0.4814 0.5500 0.216 Uiso 0.50 1 calc PR C 1
H42E H 1.1958 -0.4404 0.5798 0.216 Uiso 0.50 1 calc PR C 1
H42F H 1.2764 -0.3436 0.5807 0.216 Uiso 0.50 1 calc PR C 1
C43 C 0.1464(16) 0.333(2) 0.1697(8) 0.071(5) Uani 0.50 1 d PU C 2
H43A H 0.2426 0.3461 0.1683 0.106 Uiso 0.50 1 calc PR C 2
H43B H 0.0798 0.3950 0.1411 0.106 Uiso 0.50 1 calc PR C 2
H43C H 0.1715 0.2482 0.1545 0.106 Uiso 0.50 1 calc PR C 2
C44 C 0.5482(16) 0.0155(14) 0.2615(6) 0.072(3) Uani 0.50 1 d PU C 2
H44A H 0.5317 -0.0566 0.2475 0.108 Uiso 0.50 1 calc PR C 2
H44B H 0.6585 -0.0101 0.2646 0.108 Uiso 0.50 1 calc PR C 2
H44C H 0.5166 0.0834 0.2292 0.108 Uiso 0.50 1 calc PR C 2
C43' C 0.121(4) 0.308(4) 0.1700(18) 0.131(11) Uani 0.50 1 d PU C 1
H43D H 0.0753 0.3687 0.1360 0.196 Uiso 0.50 1 calc PR C 1
H43E H 0.1027 0.2319 0.1655 0.196 Uiso 0.50 1 calc PR C 1
H43F H 0.2326 0.2864 0.1649 0.196 Uiso 0.50 1 calc PR C 1
C44' C 0.586(3) 0.068(2) 0.2571(9) 0.109(6) Uani 0.50 1 d PU C 1
H44D H 0.5509 0.1454 0.2309 0.163 Uiso 0.50 1 calc PR C 1
H44E H 0.5689 0.0024 0.2362 0.163 Uiso 0.50 1 calc PR C 1
H44F H 0.6969 0.0405 0.2595 0.163 Uiso 0.50 1 calc PR C 1
N1 N -1.9680(6) 1.6469(5) -0.0056(4) 0.0894(17) Uani 1 1 d U . .
N2 N -1.3745(5) 0.9308(4) 0.0793(3) 0.0725(13) Uani 1 1 d U . .
N3 N -0.5888(5) 0.7969(4) 0.1511(2) 0.0608(11) Uani 1 1 d U . .
H3A H -0.5241 0.8277 0.1298 0.073 Uiso 1 1 calc R . .
O1 O -0.5915(5) 0.6380(4) 0.2271(2) 0.0850(13) Uani 1 1 d U . .
O2 O -0.3664(4) 0.6622(4) 0.1806(2) 0.0774(12) Uani 1 1 d U . .
C17 C -0.5228(5) 0.6936(4) 0.1910(2) 0.0558(12) Uani 1 1 d U C .

loop_
_atom_site_aniso_label
_atom_site_aniso_U_11
_atom_site_aniso_U_22
_atom_site_aniso_U_33
_atom_site_aniso_U_23
_atom_site_aniso_U_13
_atom_site_aniso_U_12
C1 0.045(3) 0.059(3) 0.098(3) 0.014(2) -0.029(2) -0.018(2)
C2 0.047(3) 0.057(3) 0.075(3) 0.0137(19) -0.0158(19) -0.023(2)
C3 0.054(3) 0.050(2) 0.098(3) -0.008(2) -0.030(2) -0.010(2)
C4 0.050(3) 0.065(3) 0.065(2) 0.0023(19) -0.0153(18) -0.027(2)
C5 0.058(3) 0.054(2) 0.094(3) -0.003(2) -0.039(2) -0.017(2)
C6 0.042(2) 0.052(2) 0.072(2) -0.0041(18) -0.0153(18) -0.0146(19)
C7 0.047(2) 0.056(2) 0.069(2) 0.0000(18) -0.0123(18) -0.022(2)
C8 0.050(3) 0.054(2) 0.076(3) -0.0008(19) -0.0231(19) -0.020(2)
C9 0.045(2) 0.057(2) 0.061(2) 0.0001(17) -0.0077(16) -0.025(2)
C10 0.041(2) 0.053(2) 0.068(2) 0.0067(17) -0.0116(17) -0.0173(19)
C11 0.051(3) 0.050(2) 0.062(2) 0.0029(17) -0.0150(17) -0.020(2)
C12 0.046(2) 0.049(2) 0.086(3) 0.0066(19) -0.0158(19) -0.020(2)
C13 0.051(3) 0.051(2) 0.085(3) 0.011(2) -0.015(2) -0.025(2)
C14 0.043(2) 0.048(2) 0.086(3) 0.0102(19) -0.0170(19) -0.0202(19)
C15 0.052(3) 0.050(2) 0.079(3) 0.0117(19) -0.004(2) -0.014(2)
C16 0.041(2) 0.052(2) 0.058(2) -0.0045(17) -0.0136(15) -0.0116(19)
C18 0.053(3) 0.059(3) 0.082(3) 0.017(2) -0.021(2) -0.021(2)
C19 0.061(3) 0.070(3) 0.127(5) 0.024(3) -0.043(3) -0.029(3)
C20 0.061(3) 0.065(3) 0.079(3) 0.011(2) -0.038(2) -0.020(2)
C21 0.045(7) 0.048(6) 0.045(5) 0.006(4) -0.007(4) -0.019(5)
C22 0.050(4) 0.051(4) 0.051(4) 0.0015(19) -0.008(2) -0.021(2)
C21' 0.064(10) 0.075(9) 0.098(13) 0.003(9) -0.019(9) -0.036(7)
C22' 0.018(4) 0.074(6) 0.028(4) -0.004(3) -0.002(3) -0.011(4)
C23 0.029(8) 0.044(7) 0.044(6) -0.002(5) -0.005(5) -0.015(7)
C24 0.067(9) 0.057(8) 0.062(10) -0.015(6) 0.000(7) -0.029(7)
C25 0.055(5) 0.066(5) 0.074(5) -0.008(4) -0.031(4) -0.009(4)
C26 0.063(6) 0.064(5) 0.092(6) 0.017(5) -0.026(5) -0.034(5)
C27 0.084(15) 0.075(13) 0.069(11) -0.022(8) -0.042(8) -0.001(9)
C23' 0.036(9) 0.084(14) 0.050(8) -0.003(7) -0.009(6) 0.015(6)
C24' 0.043(6) 0.067(10) 0.037(6) -0.011(5) -0.007(5) -0.026(6)
C25' 0.070(6) 0.070(6) 0.078(5) 0.014(4) -0.039(5) -0.029(5)
C26' 0.060(5) 0.051(4) 0.088(6) 0.020(4) -0.028(4) -0.021(4)
C27' 0.036(7) 0.051(9) 0.051(8) 0.014(6) -0.008(5) -0.024(7)
C28 0.075(10) 0.038(6) 0.085(9) 0.005(5) 0.008(7) -0.019(7)
C29 0.048(7) 0.053(6) 0.052(5) 0.008(4) -0.025(5) -0.019(5)
C30 0.033(6) 0.053(9) 0.056(5) 0.014(6) -0.025(5) 0.009(6)
C31 0.035(6) 0.054(6) 0.048(4) -0.006(3) -0.018(4) -0.016(4)
C28' 0.087(8) 0.075(11) 0.061(7) 0.019(5) -0.043(6) -0.053(8)
C29' 0.101(16) 0.070(8) 0.098(9) -0.003(6) -0.054(12) -0.020(11)
C30' 0.040(8) 0.081(12) 0.089(8) 0.021(9) -0.035(6) -0.003(8)
C31' 0.056(8) 0.088(10) 0.074(7) 0.007(6) -0.021(5) -0.035(7)
C32 0.093(8) 0.070(6) 0.097(7) 0.017(5) -0.038(6) -0.039(6)
C33 0.080(7) 0.096(8) 0.094(7) 0.022(6) -0.048(6) -0.027(6)
C34 0.049(5) 0.082(6) 0.056(4) 0.013(4) -0.017(4) -0.015(5)
C35 0.061(8) 0.073(11) 0.065(7) -0.001(7) -0.022(6) -0.011(8)
C36 0.095(9) 0.104(9) 0.127(10) 0.016(8) -0.061(8) -0.025(8)
C37 0.086(8) 0.082(7) 0.111(9) 0.004(7) -0.022(7) -0.023(7)
C38 0.134(15) 0.122(15) 0.080(9) 0.021(10) -0.004(8) -0.056(12)
C32' 0.062(6) 0.113(9) 0.125(9) 0.036(7) -0.053(6) -0.038(6)
C33' 0.097(8) 0.101(8) 0.108(8) 0.016(6) -0.056(7) -0.053(7)
C34' 0.061(6) 0.080(6) 0.069(5) 0.007(4) -0.025(4) -0.024(5)
C35' 0.105(14) 0.085(12) 0.111(17) -0.004(10) -0.024(12) -0.024(11)
C36' 0.143(14) 0.131(13) 0.136(12) -0.016(10) -0.027(10) -0.061(11)
C37' 0.101(10) 0.115(11) 0.081(7) 0.001(7) -0.046(7) -0.008(9)
C38' 0.093(11) 0.086(10) 0.098(11) -0.005(8) -0.049(9) -0.003(9)
C39 0.124(13) 0.127(12) 0.165(15) 0.021(12) -0.039(12) -0.043(11)
C40 0.108(12) 0.160(16) 0.130(12) 0.010(12) -0.037(10) -0.040(12)
C41 0.170(18) 0.165(17) 0.182(17) -0.021(15) -0.003(14) -0.052(14)
C42 0.20(3) 0.22(3) 0.21(3) 0.005(19) -0.020(18) -0.081(18)
C39' 0.079(8) 0.106(9) 0.102(8) 0.008(7) -0.035(6) -0.025(7)
C40' 0.094(10) 0.103(10) 0.121(12) 0.009(9) -0.027(9) -0.041(8)
C41' 0.110(11) 0.133(13) 0.116(10) -0.015(9) -0.025(9) -0.013(10)
C42' 0.150(15) 0.161(16) 0.127(12) -0.010(11) -0.061(11) -0.050(12)
C43 0.041(5) 0.118(11) 0.044(5) 0.033(6) -0.015(4) -0.024(6)
C44 0.062(6) 0.075(7) 0.055(5) -0.002(5) 0.005(4) -0.007(5)
C43' 0.137(19) 0.135(16) 0.111(15) -0.010(11) -0.046(13) -0.034(13)
C44' 0.104(11) 0.126(13) 0.076(8) 0.006(8) -0.032(7) -0.020(9)
N1 0.060(3) 0.070(3) 0.139(4) 0.015(3) -0.040(3) -0.019(2)
N2 0.059(2) 0.064(2) 0.107(3) 0.011(2) -0.027(2) -0.032(2)
N3 0.043(2) 0.063(2) 0.073(2) 0.0164(17) -0.0154(16) -0.0173(18)
O1 0.062(2) 0.086(3) 0.103(3) 0.039(2) -0.0279(19) -0.026(2)
O2 0.047(2) 0.086(3) 0.092(2) 0.034(2) -0.0231(17) -0.0197(19)
C17 0.046(2) 0.055(2) 0.064(2) 0.0062(18) -0.0148(17) -0.016(2)

loop_
_atom_type_symbol
_atom_type_description
_atom_type_scat_dispersion_real
_atom_type_scat_dispersion_imag
_atom_type_scat_source
C C 0.0181 0.0091 'International Tables Vol C Tables 4.2.6.8 and 6.1.1.4'
H H 0.0000 0.0000 'International Tables Vol C Tables 4.2.6.8 and 6.1.1.4'
N N 0.0311 0.0180 'International Tables Vol C Tables 4.2.6.8 and 6.1.1.4'
O O 0.0492 0.0322 'International Tables Vol C Tables 4.2.6.8 and 6.1.1.4'

loop_
_geom_angle_atom_site_label_1
_geom_angle_atom_site_label_2
_geom_angle_atom_site_label_3
_geom_angle
_geom_angle_site_symmetry_1
_geom_angle_site_symmetry_3
_geom_angle_publ_flag
N1 C1 C2 178.7(6) . . ?
C4 C2 C3 119.0(4) . . ?
C4 C2 C1 123.4(4) . . ?
C3 C2 C1 117.6(4) . . ?
C5 C3 C2 119.5(4) . . ?
C5 C3 H3 120.3 . . ?
C2 C3 H3 120.3 . . ?
C6 C4 C2 120.3(4) . . ?
C6 C4 H4 119.8 . . ?
C2 C4 H4 119.8 . . ?
C3 C5 C7 121.1(4) . . ?
C3 C5 H5 119.5 . . ?
C7 C5 H5 119.5 . . ?
C4 C6 C7 122.6(4) . . ?
C4 C6 H6 118.7 . . ?
C7 C6 H6 118.7 . . ?
C6 C7 C5 117.5(4) . . ?
C6 C7 C8 126.6(4) . . ?
C5 C7 C8 115.6(4) . . ?
C9 C8 C7 129.3(4) . . ?
C9 C8 H8 115.4 . . ?
C7 C8 H8 115.4 . . ?
C8 C9 C10 121.7(4) . . ?
C8 C9 C11 122.3(4) . . ?
C10 C9 C11 115.9(4) . . ?
N2 C10 C9 177.7(5) . . ?
C13 C11 C12 117.9(4) . . ?
C13 C11 C9 121.9(4) . . ?
C12 C11 C9 120.2(4) . . ?
C14 C12 C11 119.9(4) . . ?
C14 C12 H12 120.0 . . ?
C11 C12 H12 120.0 . . ?
C15 C13 C11 121.8(4) . . ?
C15 C13 H13 119.1 . . ?
C11 C13 H13 119.1 . . ?
C12 C14 C16 122.6(4) . . ?
C12 C14 H14 118.7 . . ?
C16 C14 H14 118.7 . . ?
C13 C15 C16 119.6(4) . . ?
C13 C15 H15 120.2 . . ?
C16 C15 H15 120.2 . . ?
C14 C16 C15 118.2(4) . . ?
C14 C16 N3 117.7(4) . . ?
C15 C16 N3 124.1(4) . . ?
O2 C18 C20 111.4(4) . . ?
O2 C18 C19 102.1(4) . . ?
C20 C18 C19 110.1(5) . . ?
O2 C18 H18 111.0 . . ?
C20 C18 H18 111.0 . . ?
C19 C18 H18 111.0 . . ?
C18 C19 C21 114.1(8) . . ?
C18 C19 C21' 104.2(9) . . ?
C21 C19 C21' 17.2(8) . . ?
C18 C19 H19A 110.9 . . ?
C21 C19 H19A 116.7 . . ?
C21' C19 H19A 110.9 . . ?
C18 C19 H19B 110.9 . . ?
C21 C19 H19B 93.9 . . ?
C21' C19 H19B 110.9 . . ?
H19A C19 H19B 108.9 . . ?
C22' C20 C18 114.6(5) . . ?
C22' C20 C22 15.7(5) . . ?
C18 C20 C22 107.1(6) . . ?
C22' C20 H20A 108.6 . . ?
C18 C20 H20A 108.6 . . ?
C22 C20 H20A 99.7 . . ?
C22' C20 H20B 108.6 . . ?
C18 C20 H20B 108.6 . . ?
C22 C20 H20B 124.2 . . ?
H20A C20 H20B 107.6 . . ?
C19 C21 C23 119.7(14) . . ?
C19 C21 H21A 107.4 . . ?
C23 C21 H21A 107.4 . . ?
C19 C21 H21B 107.4 . . ?
C23 C21 H21B 107.4 . . ?
H21A C21 H21B 106.9 . . ?
C25 C22 C20 116.5(10) . . ?
C25 C22 C23 110.9(13) . . ?
C20 C22 C23 108.8(10) . . ?
C26' C21' C23' 118(2) . . ?
C26' C21' C19 110.9(17) . . ?
C23' C21' C19 106.2(18) . . ?
C23' C22' C20 116.5(14) . . ?
C23' C22' H22A 108.2 . . ?
C20 C22' H22A 108.2 . . ?
C23' C22' H22B 108.2 . . ?
C20 C22' H22B 108.2 . . ?
H22A C22' H22B 107.3 . . ?
C43 C23 C27 118(2) . . ?
C43 C23 C21 99.9(13) . . ?
C27 C23 C21 105.2(17) . . ?
C43 C23 C22 121.4(14) . . ?
C27 C23 C22 107.8(16) . . ?
C21 C23 C22 101.2(15) . . ?
C27 C24 C30 111.1(18) . . ?
C27 C24 H24A 109.4 . . ?
C30 C24 H24A 109.4 . . ?
C27 C24 H24B 109.4 . . ?
C30 C24 H24B 109.4 . . ?
H24A C24 H24B 108.0 . . ?
C22 C25 C26 125.4(10) . . ?
C22 C25 H25 117.3 . . ?
C26 C25 H25 117.3 . . ?
C28 C26 C25 118.7(12) . . ?
C28 C26 H26A 107.7 . . ?
C25 C26 H26A 107.6 . . ?
C28 C26 H26B 107.6 . . ?
C25 C26 H26B 107.6 . . ?
H26A C26 H26B 107.1 . . ?
C24 C27 C23 112(2) . . ?
C24 C27 C28 110(2) . . ?
C23 C27 C28 103.7(19) . . ?
C24 C27 H27 110.3 . . ?
C23 C27 H27 110.3 . . ?
C28 C27 H27 110.3 . . ?
C22' C23' C21' 116(2) . . ?
C22' C23' C27' 110(2) . . ?
C21' C23' C27' 111(2) . . ?
C22' C23' C43' 86(2) . . ?
C21' C23' C43' 130(3) . . ?
C27' C23' C43' 100(2) . . ?
C30' C24' C25' 115.0(16) . . ?
C30' C24' C27' 113.0(17) . . ?
C25' C24' C27' 111.6(13) . . ?
C30' C24' H24' 105.4 . . ?
C25' C24' H24' 105.4 . . ?
C27' C24' H24' 105.4 . . ?
C24' C25' C26' 114.8(9) . . ?
C24' C25' H25A 108.6 . . ?
C26' C25' H25A 108.6 . . ?
C24' C25' H25B 108.6 . . ?
C26' C25' H25B 108.6 . . ?
H25A C25' H25B 107.5 . . ?
C21' C26' C25' 122.6(14) . . ?
C21' C26' H26' 118.7 . . ?
C25' C26' H26' 118.7 . . ?
C28' C27' C23' 122.3(18) . . ?
C28' C27' C24' 115.9(15) . . ?
C23' C27' C24' 108.9(15) . . ?
C28' C27' H27' 102.1 . . ?
C23' C27' H27' 102.1 . . ?
C24' C27' H27' 102.1 . . ?
C29 C28 C26 121.1(18) . . ?
C29 C28 C27 106.8(16) . . ?
C26 C28 C27 107.6(16) . . ?
C29 C28 H28 106.9 . . ?
C26 C28 H28 106.9 . . ?
C27 C28 H28 106.9 . . ?
C28 C29 C32 116.2(13) . . ?
C28 C29 C31 119.5(12) . . ?
C32 C29 C31 105.9(10) . . ?
C28 C29 H29 104.5 . . ?
C32 C29 H29 104.5 . . ?
C31 C29 H29 104.5 . . ?
C31 C30 C24 103.3(12) . . ?
C31 C30 H30A 111.1 . . ?
C24 C30 H30A 111.1 . . ?
C31 C30 H30B 111.1 . . ?
C24 C30 H30B 111.1 . . ?
H30A C30 H30B 109.1 . . ?
C44 C31 C30 111.6(12) . . ?
C44 C31 C29 109.5(10) . . ?
C30 C31 C29 109.7(12) . . ?
C44 C31 C34 109.3(9) . . ?
C30 C31 C34 118.5(9) . . ?
C29 C31 C34 97.2(9) . . ?
C27' C28' C29' 113.5(14) . . ?
C27' C28' H28A 108.9 . . ?
C29' C28' H28A 108.9 . . ?
C27' C28' H28B 108.9 . . ?
C29' C28' H28B 108.9 . . ?
H28A C28' H28B 107.7 . . ?
C31' C29' C28' 112.3(17) . . ?
C31' C29' H29A 109.1 . . ?
C28' C29' H29A 109.1 . . ?
C31' C29' H29B 109.1 . . ?
C28' C29' H29B 109.2 . . ?
H29A C29' H29B 107.9 . . ?
C24' C30' C31' 126(2) . . ?
C24' C30' C32' 126.1(18) . . ?
C31' C30' C32' 88.0(9) . . ?
C24' C30' H30' 104.8 . . ?
C31' C30' H30' 104.8 . . ?
C32' C30' H30' 104.7 . . ?
C34' C31' C44' 114.6(13) . . ?
C34' C31' C30' 111.3(12) . . ?
C44' C31' C30' 109.5(16) . . ?
C34' C31' C29' 111.9(13) . . ?
C44' C31' C29' 110.1(16) . . ?
C30' C31' C29' 98.2(13) . . ?
C29 C32 C33 102.4(9) . . ?
C29 C32 H32A 111.3 . . ?
C33 C32 H32A 111.3 . . ?
C29 C32 H32B 111.3 . . ?
C33 C32 H32B 111.3 . . ?
H32A C32 H32B 109.2 . . ?
C34 C33 C32 109.3(9) . . ?
C34 C33 H33A 109.8 . . ?
C32 C33 H33A 109.8 . . ?
C34 C33 H33B 109.8 . . ?
C32 C33 H33B 109.8 . . ?
H33A C33 H33B 108.3 . . ?
C33 C34 C31 105.2(9) . . ?
C33 C34 C35 116.3(11) . . ?
C31 C34 C35 112.1(12) . . ?
C33 C34 H34 107.6 . . ?
C31 C34 H34 107.6 . . ?
C35 C34 H34 107.6 . . ?
C36 C35 C37 110.6(16) . . ?
C36 C35 C34 107.8(16) . . ?
C37 C35 C34 103.4(16) . . ?
C36 C35 H35 111.6 . . ?
C37 C35 H35 111.6 . . ?
C34 C35 H35 111.6 . . ?
C35 C36 H36A 109.5 . . ?
C35 C36 H36B 109.5 . . ?
H36A C36 H36B 109.5 . . ?
C35 C36 H36C 109.4 . . ?
H36A C36 H36C 109.5 . . ?
H36B C36 H36C 109.5 . . ?
C35 C37 C38 109.0(16) . . ?
C35 C37 H37A 109.9 . . ?
C38 C37 H37A 109.9 . . ?
C35 C37 H37B 109.9 . . ?
C38 C37 H37B 109.9 . . ?
H37A C37 H37B 108.3 . . ?
C39 C38 C37 117(2) . . ?
C39 C38 H38A 108.0 . . ?
C37 C38 H38A 108.0 . . ?
C39 C38 H38B 108.0 . . ?
C37 C38 H38B 108.0 . . ?
H38A C38 H38B 107.2 . . ?
C33' C32' C30' 110.5(11) . . ?
C33' C32' H32C 109.5 . . ?
C30' C32' H32C 109.5 . . ?
C33' C32' H32D 109.6 . . ?
C30' C32' H32D 109.5 . . ?
H32C C32' H32D 108.1 . . ?
C34' C33' C32' 109.5(9) . . ?
C34' C33' H36B 50.2 . . ?
C32' C33' H36B 128.3 . . ?
C34' C33' H36C 90.3 . . ?
C32' C33' H36C 152.6 . . ?
H36B C33' H36C 78.9 . . ?
C34' C33' H33C 109.8 . . ?
C32' C33' H33C 109.8 . . ?
H36B C33' H33C 121.8 . . ?
H36C C33' H33C 43.9 . . ?
C34' C33' H33D 109.8 . . ?
C32' C33' H33D 109.8 . . ?
H36B C33' H33D 59.6 . . ?
H36C C33' H33D 79.2 . . ?
H33C C33' H33D 108.2 . . ?
C33' C34' C31' 98.7(10) . . ?
C33' C34' C35' 119.1(18) . . ?
C31' C34' C35' 115.7(17) . . ?
C33' C34' H36B 26.7 . . ?
C31' C34' H36B 119.9 . . ?
C35' C34' H36B 115.4 . . ?
C33' C34' H34' 107.5 . . ?
C31' C34' H34' 107.5 . . ?
C35' C34' H34' 107.5 . . ?
H36B C34' H34' 84.9 . . ?
C36' C35' C34' 123(4) . . ?
C36' C35' C37' 111(3) . . ?
C34' C35' C37' 102(2) . . ?
C36' C35' H35' 106.5 . . ?
C34' C35' H35' 106.5 . . ?
C37' C35' H35' 106.5 . . ?
C38' C37' C35' 113.9(19) . . ?
C38' C37' H36A 139.4 . . ?
C35' C37' H36A 95.3 . . ?
C38' C37' H37C 108.8 . . ?
C35' C37' H37C 108.8 . . ?
H36A C37' H37C 31.8 . . ?
C38' C37' H37D 108.8 . . ?
C35' C37' H37D 108.8 . . ?
H36A C37' H37D 85.9 . . ?
H37C C37' H37D 107.7 . . ?
C37' C38' C39' 114.2(18) . . ?
C37' C38' H38C 108.7 . . ?
C39' C38' H38C 108.7 . . ?
C37' C38' H38D 108.7 . . ?
C39' C38' H38D 108.7 . . ?
H38C C38' H38D 107.6 . . ?
C38 C39 C40 117(3) . . ?
C38 C39 H39A 108.1 . . ?
C40 C39 H39A 108.1 . . ?
C38 C39 H39B 108.1 . . ?
C40 C39 H39B 108.1 . . ?
H39A C39 H39B 107.3 . . ?
C42 C40 C39 124(3) . . ?
C42 C40 C41 103(4) . . ?
C39 C40 C41 97(3) . . ?
C42 C40 H40 110.3 . . ?
C39 C40 H40 110.3 . . ?
C41 C40 H40 110.3 . . ?
C40 C41 H41A 113.8 . . ?
C40 C41 H41B 105.6 . . ?
H41A C41 H41B 109.5 . . ?
C40 C41 H41C 108.9 . . ?
H41A C41 H41C 109.5 . . ?
H41B C41 H41C 109.5 . . ?
C40 C42 H42A 120.4 . . ?
C40 C42 H42B 98.9 . . ?
H42A C42 H42B 109.5 . . ?
C40 C42 H42C 108.4 . . ?
H42A C42 H42C 109.5 . . ?
H42B C42 H42C 109.5 . . ?
C40' C39' C38' 115.8(17) . . ?
C40' C39' H42B 51.6 . . ?
C38' C39' H42B 151.8 . . ?
C40' C39' H39C 108.3 . . ?
C38' C39' H39C 108.3 . . ?
H42B C39' H39C 62.6 . . ?
C40' C39' H39D 108.3 . . ?
C38' C39' H39D 108.3 . . ?
H42B C39' H39D 99.9 . . ?
H39C C39' H39D 107.4 . . ?
C41' C40' C39' 122(2) . . ?
C41' C40' C42' 119(2) . . ?
C39' C40' C42' 106.6(19) . . ?
C41' C40' H42B 116.4 . . ?
C39' C40' H42B 44.6 . . ?
C42' C40' H42B 74.0 . . ?
C41' C40' H42C 53.8 . . ?
C39' C40' H42C 131.5 . . ?
C42' C40' H42C 66.9 . . ?
H42B C40' H42C 90.7 . . ?
C41' C40' H40' 101.9 . . ?
C39' C40' H40' 101.9 . . ?
C42' C40' H40' 101.9 . . ?
H42B C40' H40' 138.5 . . ?
H42C C40' H40' 126.6 . . ?
C40' C41' H42C 48.1 . . ?
H42C C41' H41D 152.8 . . ?
H42C C41' H41E 72.6 . . ?
H42C C41' H41F 94.5 . . ?
C40' C42' H42A 79.5 . . ?
H42A C42' H42D 144.7 . . ?
H42A C42' H42E 98.5 . . ?
H42A C42' H42F 38.6 . . ?
C23 C43 H43A 109.5 . . ?
C23 C43 H43B 109.5 . . ?
H43A C43 H43B 109.5 . . ?
C23 C43 H43C 109.5 . . ?
H43A C43 H43C 109.5 . . ?
H43B C43 H43C 109.5 . . ?
C31 C44 H44A 109.5 . . ?
C31 C44 H44B 109.5 . . ?
H44A C44 H44B 109.5 . . ?
C31 C44 H44C 109.5 . . ?
H44A C44 H44C 109.5 . . ?
H44B C44 H44C 109.5 . . ?
C17 N3 C16 129.3(4) . . ?
C17 N3 H3A 115.4 . . ?
C16 N3 H3A 115.4 . . ?
C17 O2 C18 117.5(4) . . ?
O1 C17 O2 126.4(4) . . ?
O1 C17 N3 126.7(4) . . ?
O2 C17 N3 106.8(4) . . ?

loop_
_geom_bond_atom_site_label_1
_geom_bond_atom_site_label_2
_geom_bond_distance
_geom_bond_site_symmetry_2
_geom_bond_publ_flag
C1 N1 1.151(7) . ?
C1 C2 1.414(7) . ?
C2 C4 1.382(7) . ?
C2 C3 1.409(7) . ?
C3 C5 1.383(7) . ?
C3 H3 0.9300 . ?
C4 C6 1.366(7) . ?
C4 H4 0.9300 . ?
C5 C7 1.407(7) . ?
C5 H5 0.9300 . ?
C6 C7 1.372(7) . ?
C6 H6 0.9300 . ?
C7 C8 1.463(7) . ?
C8 C9 1.366(7) . ?
C8 H8 0.9300 . ?
C9 C10 1.431(6) . ?
C9 C11 1.484(6) . ?
C10 N2 1.142(6) . ?
C11 C13 1.393(7) . ?
C11 C12 1.396(6) . ?
C12 C14 1.372(7) . ?
C12 H12 0.9300 . ?
C13 C15 1.389(7) . ?
C13 H13 0.9300 . ?
C14 C16 1.380(6) . ?
C14 H14 0.9300 . ?
C15 C16 1.394(7) . ?
C15 H15 0.9300 . ?
C16 N3 1.404(6) . ?
C18 O2 1.471(6) . ?
C18 C20 1.528(7) . ?
C18 C19 1.539(7) . ?
C18 H18 0.9800 . ?
C19 C21 1.541(17) . ?
C19 C21' 1.61(3) . ?
C19 H19A 0.9700 . ?
C19 H19B 0.9700 . ?
C20 C22' 1.489(10) . ?
C20 C22 1.563(14) . ?
C20 H20A 0.9700 . ?
C20 H20B 0.9700 . ?
C21 C23 1.58(3) . ?
C21 H21A 0.9700 . ?
C21 H21B 0.9700 . ?
C22 C25 1.228(18) . ?
C22 C23 1.70(2) . ?
C21' C26' 1.23(3) . ?
C21' C23' 1.48(4) . ?
C22' C23' 1.46(3) . ?
C22' H22A 0.9700 . ?
C22' H22B 0.9700 . ?
C23 C43 1.48(3) . ?
C23 C27 1.51(3) . ?
C24 C27 1.45(4) . ?
C24 C30 1.69(3) . ?
C24 H24A 0.9700 . ?
C24 H24B 0.9700 . ?
C25 C26 1.488(13) . ?
C25 H25 0.9300 . ?
C26 C28 1.482(10) . ?
C26 H26A 0.9700 . ?
C26 H26B 0.9700 . ?
C27 C28 1.74(4) . ?
C27 H27 0.9800 . ?
C23' C27' 1.59(3) . ?
C23' C43' 1.69(4) . ?
C24' C30' 1.26(2) . ?
C24' C25' 1.47(2) . ?
C24' C27' 1.65(2) . ?
C24' H24' 0.9800 . ?
C25' C26' 1.511(12) . ?
C25' H25A 0.9700 . ?
C25' H25B 0.9700 . ?
C26' H26' 0.9300 . ?
C27' C28' 1.37(3) . ?
C27' H27' 0.9800 . ?
C28 C29 1.40(3) . ?
C28 H28 0.9800 . ?
C29 C32 1.563(19) . ?
C29 C31 1.593(16) . ?
C29 H29 0.9800 . ?
C30 C31 1.557(19) . ?
C30 H30A 0.9700 . ?
C30 H30B 0.9700 . ?
C31 C44 1.549(14) . ?
C31 C34 1.605(13) . ?
C28' C29' 1.76(3) . ?
C28' H28A 0.9700 . ?
C28' H28B 0.9700 . ?
C29' C31' 1.63(3) . ?
C29' H29A 0.9700 . ?
C29' H29B 0.9700 . ?
C30' C31' 1.63(2) . ?
C30' C32' 1.64(2) . ?
C30' H30' 0.9800 . ?
C31' C34' 1.488(9) . ?
C31' C44' 1.56(3) . ?
C32 C33 1.572(16) . ?
C32 H32A 0.9700 . ?
C32 H32B 0.9700 . ?
C33 C34 1.477(9) . ?
C33 H33A 0.9700 . ?
C33 H33B 0.9700 . ?
C34 C35 1.63(3) . ?
C34 H34 0.9800 . ?
C35 C36 1.481(10) . ?
C35 C37 1.53(3) . ?
C35 H35 0.9800 . ?
C36 H36A 0.9600 . ?
C36 H36B 0.9600 . ?
C36 H36C 0.9600 . ?
C37 C38 1.68(4) . ?
C37 H37A 0.9700 . ?
C37 H37B 0.9700 . ?
C38 C39 1.41(4) . ?
C38 H38A 0.9700 . ?
C38 H38B 0.9700 . ?
C32' C33' 1.489(9) . ?
C32' H32C 0.9700 . ?
C32' H32D 0.9700 . ?
C33' C34' 1.487(9) . ?
C33' H36B 0.6858 . ?
C33' H33C 0.9700 . ?
C33' H33D 0.9700 . ?
C34' C35' 1.62(4) . ?
C34' H36B 1.1730 . ?
C34' H34' 0.9800 . ?
C35' C36' 1.26(5) . ?
C35' C37' 1.68(5) . ?
C35' H35' 0.9800 . ?
C36' H36D 0.9600 . ?
C36' H36E 0.9600 . ?
C36' H36F 0.9600 . ?
C37' C38' 1.38(3) . ?
C37' H37C 0.9700 . ?
C37' H37D 0.9700 . ?
C38' C39' 1.66(2) . ?
C38' H38C 0.9700 . ?
C38' H38D 0.9700 . ?
C39 C40 1.42(3) . ?
C39 H39A 0.9700 . ?
C39 H39B 0.9700 . ?
C40 C42 1.35(7) . ?
C40 C41 1.477(10) . ?
C40 H40 0.9800 . ?
C41 H41A 0.9600 . ?
C41 H41B 0.9600 . ?
C41 H41C 0.9600 . ?
C42 H42A 0.9600 . ?
C42 H42B 0.9600 . ?
C42 H42C 0.9599 . ?
C39' C40' 1.43(3) . ?
C39' H42B 1.0069 . ?
C39' H39C 0.9700 . ?
C39' H39D 0.9700 . ?
C40' C41' 1.42(3) . ?
C40' C42' 1.67(3) . ?
C40' H42B 1.1234 . ?
C40' H42C 1.0806 . ?
C40' H40' 0.9800 . ?
C41' H42C 1.1723 . ?
C41' H41D 0.9600 . ?
C41' H41E 0.9600 . ?
C41' H41F 0.9600 . ?
C42' H42A 0.2338 . ?
C42' H42D 0.9600 . ?
C42' H42E 0.9600 . ?
C42' H42F 0.9600 . ?
C43 H43A 0.9600 . ?
C43 H43B 0.9600 . ?
C43 H43C 0.9600 . ?
C44 H44A 0.9600 . ?
C44 H44B 0.9600 . ?
C44 H44C 0.9600 . ?
C43' H43D 0.9600 . ?
C43' H43E 0.9600 . ?
C43' H43F 0.9600 . ?
C44' H44D 0.9600 . ?
C44' H44E 0.9600 . ?
C44' H44F 0.9600 . ?
N3 C17 1.365(6) . ?
N3 H3A 0.8600 . ?
O1 C17 1.208(6) . ?
O2 C17 1.336(6) . ?

loop_
_geom_torsion_atom_site_label_1
_geom_torsion_atom_site_label_2
_geom_torsion_atom_site_label_3
_geom_torsion_atom_site_label_4
_geom_torsion
_geom_torsion_site_symmetry_1
_geom_torsion_site_symmetry_2
_geom_torsion_site_symmetry_3
_geom_torsion_site_symmetry_4
_geom_torsion_publ_flag
N1 C1 C2 C4 -109(30) . . . . ?
N1 C1 C2 C3 70(30) . . . . ?
C4 C2 C3 C5 2.5(8) . . . . ?
C1 C2 C3 C5 -177.1(5) . . . . ?
C3 C2 C4 C6 -2.0(7) . . . . ?
C1 C2 C4 C6 177.5(5) . . . . ?
C2 C3 C5 C7 -2.6(9) . . . . ?
C2 C4 C6 C7 1.7(7) . . . . ?
C4 C6 C7 C5 -1.7(7) . . . . ?
C4 C6 C7 C8 -175.2(4) . . . . ?
C3 C5 C7 C6 2.1(8) . . . . ?
C3 C5 C7 C8 176.4(5) . . . . ?
C6 C7 C8 C9 -29.5(8) . . . . ?
C5 C7 C8 C9 156.9(5) . . . . ?
C7 C8 C9 C10 -4.0(8) . . . . ?
C7 C8 C9 C11 178.0(4) . . . . ?
C8 C9 C10 N2 -126(13) . . . . ?
C11 C9 C10 N2 52(13) . . . . ?
C8 C9 C11 C13 146.7(5) . . . . ?
C10 C9 C11 C13 -31.4(6) . . . . ?
C8 C9 C11 C12 -33.0(6) . . . . ?
C10 C9 C11 C12 148.8(4) . . . . ?
C13 C11 C12 C14 -1.0(7) . . . . ?
C9 C11 C12 C14 178.7(4) . . . . ?
C12 C11 C13 C15 0.5(7) . . . . ?
C9 C11 C13 C15 -179.2(4) . . . . ?
C11 C12 C14 C16 2.2(7) . . . . ?
C11 C13 C15 C16 -1.1(8) . . . . ?
C12 C14 C16 C15 -2.8(7) . . . . ?
C12 C14 C16 N3 176.6(4) . . . . ?
C13 C15 C16 C14 2.2(7) . . . . ?
C13 C15 C16 N3 -177.2(4) . . . . ?
O2 C18 C19 C21 -167.3(7) . . . . ?
C20 C18 C19 C21 -48.9(9) . . . . ?
O2 C18 C19 C21' 177.8(9) . . . . ?
C20 C18 C19 C21' -63.7(10) . . . . ?
O2 C18 C20 C22' 161.6(6) . . . . ?
C19 C18 C20 C22' 49.0(8) . . . . ?
O2 C18 C20 C22 176.4(6) . . . . ?
C19 C18 C20 C22 63.8(8) . . . . ?
C18 C19 C21 C23 45.2(15) . . . . ?
C21' C19 C21 C23 103(5) . . . . ?
C22' C20 C22 C25 -78(3) . . . . ?
C18 C20 C22 C25 161.0(11) . . . . ?
C22' C20 C22 C23 48(3) . . . . ?
C18 C20 C22 C23 -72.8(11) . . . . ?
C18 C19 C21' C26' -163.0(14) . . . . ?
C21 C19 C21' C26' 70(5) . . . . ?
C18 C19 C21' C23' 67.5(17) . . . . ?
C21 C19 C21' C23' -60(5) . . . . ?
C18 C20 C22' C23' -35.9(15) . . . . ?
C22 C20 C22' C23' -100(3) . . . . ?
C19 C21 C23 C43 76.9(15) . . . . ?
C19 C21 C23 C27 -160.2(15) . . . . ?
C19 C21 C23 C22 -48.1(16) . . . . ?
C25 C22 C23 C43 81(2) . . . . ?
C20 C22 C23 C43 -48(2) . . . . ?
C25 C22 C23 C27 -60(2) . . . . ?
C20 C22 C23 C27 170.9(16) . . . . ?
C25 C22 C23 C21 -169.9(12) . . . . ?
C20 C22 C23 C21 60.8(14) . . . . ?
C20 C22 C25 C26 166.3(10) . . . . ?
C23 C22 C25 C26 41.1(18) . . . . ?
C22 C25 C26 C28 -35.6(19) . . . . ?
C30 C24 C27 C23 -176.3(17) . . . . ?
C30 C24 C27 C28 -62(2) . . . . ?
C43 C23 C27 C24 40(3) . . . . ?
C21 C23 C27 C24 -70(2) . . . . ?
C22 C23 C27 C24 -177.4(17) . . . . ?
C43 C23 C27 C28 -78(2) . . . . ?
C21 C23 C27 C28 171.3(15) . . . . ?
C22 C23 C27 C28 64(2) . . . . ?
C20 C22' C23' C21' 42(2) . . . . ?
C20 C22' C23' C27' 169.7(13) . . . . ?
C20 C22' C23' C43' -91.3(18) . . . . ?
C26' C21' C23' C22' 176.9(19) . . . . ?
C19 C21' C23' C22' -58(2) . . . . ?
C26' C21' C23' C27' 50(3) . . . . ?
C19 C21' C23' C27' 175.2(15) . . . . ?
C26' C21' C23' C43' -74(4) . . . . ?
C19 C21' C23' C43' 51(3) . . . . ?
C30' C24' C25' C26' -168.6(16) . . . . ?
C27' C24' C25' C26' -38.2(15) . . . . ?
C23' C21' C26' C25' -45(3) . . . . ?
C19 C21' C26' C25' -168.0(11) . . . . ?
C24' C25' C26' C21' 40(2) . . . . ?
C22' C23' C27' C28' 42(3) . . . . ?
C21' C23' C27' C28' 172.2(18) . . . . ?
C43' C23' C27' C28' -47(3) . . . . ?
C22' C23' C27' C24' -177.9(15) . . . . ?
C21' C23' C27' C24' -48(2) . . . . ?
C43' C23' C27' C24' 92(2) . . . . ?
C30' C24' C27' C28' -41(2) . . . . ?
C25' C24' C27' C28' -172.5(14) . . . . ?
C30' C24' C27' C23' 176(2) . . . . ?
C25' C24' C27' C23' 44.9(18) . . . . ?
C25 C26 C28 C29 160.9(15) . . . . ?
C25 C26 C28 C27 38(2) . . . . ?
C24 C27 C28 C29 53(2) . . . . ?
C23 C27 C28 C29 172.5(17) . . . . ?
C24 C27 C28 C26 -175.9(17) . . . . ?
C23 C27 C28 C26 -56(2) . . . . ?
C26 C28 C29 C32 57(2) . . . . ?
C27 C28 C29 C32 180.0(15) . . . . ?
C26 C28 C29 C31 -174.3(13) . . . . ?
C27 C28 C29 C31 -50.9(19) . . . . ?
C27 C24 C30 C31 65.8(19) . . . . ?
C24 C30 C31 C44 64.1(16) . . . . ?
C24 C30 C31 C29 -57.5(14) . . . . ?
C24 C30 C31 C34 -167.7(12) . . . . ?
C28 C29 C31 C44 -62.3(17) . . . . ?
C32 C29 C31 C44 71.3(12) . . . . ?
C28 C29 C31 C30 60.5(17) . . . . ?
C32 C29 C31 C30 -165.9(10) . . . . ?
C28 C29 C31 C34 -175.7(14) . . . . ?
C32 C29 C31 C34 -42.1(11) . . . . ?
C23' C27' C28' C29' 175.6(18) . . . . ?
C24' C27' C28' C29' 38(2) . . . . ?
C27' C28' C29' C31' -50(2) . . . . ?
C25' C24' C30' C31' -174.2(17) . . . . ?
C27' C24' C30' C31' 56(3) . . . . ?
C25' C24' C30' C32' -56(3) . . . . ?
C27' C24' C30' C32' 174.1(19) . . . . ?
C24' C30' C31' C34' -180(2) . . . . ?
C32' C30' C31' C34' 46.0(16) . . . . ?
C24' C30' C31' C44' 53(3) . . . . ?
C32' C30' C31' C44' -81.7(17) . . . . ?
C24' C30' C31' C29' -62(2) . . . . ?
C32' C30' C31' C29' 163.5(14) . . . . ?
C28' C29' C31' C34' 166.0(15) . . . . ?
C28' C29' C31' C44' -65(2) . . . . ?
C28' C29' C31' C30' 49.0(17) . . . . ?
C28 C29 C32 C33 163.1(14) . . . . ?
C31 C29 C32 C33 27.7(13) . . . . ?
C29 C32 C33 C34 -0.2(15) . . . . ?
C32 C33 C34 C31 -27.0(14) . . . . ?
C32 C33 C34 C35 -151.8(13) . . . . ?
C44 C31 C34 C33 -72.0(14) . . . . ?
C30 C31 C34 C33 158.7(13) . . . . ?
C29 C31 C34 C33 41.7(11) . . . . ?
C44 C31 C34 C35 55.4(14) . . . . ?
C30 C31 C34 C35 -73.9(15) . . . . ?
C29 C31 C34 C35 169.0(10) . . . . ?
C33 C34 C35 C36 -166.2(14) . . . . ?
C31 C34 C35 C36 72.6(17) . . . . ?
C33 C34 C35 C37 -49.1(16) . . . . ?
C31 C34 C35 C37 -170.3(11) . . . . ?
C36 C35 C37 C38 -74(2) . . . . ?
C34 C35 C37 C38 171.0(15) . . . . ?
C35 C37 C38 C39 -179(2) . . . . ?
C24' C30' C32' C33' -164(2) . . . . ?
C31' C30' C32' C33' -29.8(18) . . . . ?
C30' C32' C33' C34' 8(2) . . . . ?
C32' C33' C34' C31' 20.9(16) . . . . ?
C32' C33' C34' C35' 147(2) . . . . ?
C44' C31' C34' C33' 79.7(19) . . . . ?
C30' C31' C34' C33' -45.2(16) . . . . ?
C29' C31' C34' C33' -154.0(15) . . . . ?
C44' C31' C34' C35' -49(3) . . . . ?
C30' C31' C34' C35' -173(2) . . . . ?
C29' C31' C34' C35' 78(2) . . . . ?
C33' C34' C35' C36' 180(3) . . . . ?
C31' C34' C35' C36' -63(4) . . . . ?
C33' C34' C35' C37' 54(3) . . . . ?
C31' C34' C35' C37' 171.6(16) . . . . ?
C36' C35' C37' C38' 76(4) . . . . ?
C34' C35' C37' C38' -151(2) . . . . ?
C35' C37' C38' C39' -168(2) . . . . ?
C37 C38 C39 C40 -170(2) . . . . ?
C38 C39 C40 C42 75(5) . . . . ?
C38 C39 C40 C41 -174(3) . . . . ?
C37' C38' C39' C40' -180(2) . . . . ?
C38' C39' C40' C41' 53(3) . . . . ?
C38' C39' C40' C42' -165(2) . . . . ?
C14 C16 N3 C17 172.4(4) . . . . ?
C15 C16 N3 C17 -8.2(7) . . . . ?
C20 C18 O2 C17 83.7(6) . . . . ?
C19 C18 O2 C17 -158.7(5) . . . . ?
C18 O2 C17 O1 -15.1(8) . . . . ?
C18 O2 C17 N3 167.4(4) . . . . ?
C16 N3 C17 O1 -2.8(8) . . . . ?
C16 N3 C17 O2 174.8(4) . . . . ?
